data_4339475
loop_
_publ_author_name
'Habata, Yoichi'
'Okazaki, Chizuko'
'Ogura, Kinuko'
'Akabori, Sadatoshi'
'Zhang, Xian X.'
'Bradshaw, Jerald S.'

_publ_section_title
;
 Polymer-like structures of LiSCN, NaSCN, KSCN, RbSCN, and CsSCN complexes
 with an armed monoaza-15-crown-5 ether bearing a
 3',5'-difluoro-4'-hydroxybenzyl group.
;
_journal_issue 20
_journal_name_full 'Inorganic chemistry'
_journal_page_first 8264
_journal_page_last 8270
_journal_paper_doi 10.1021/ic7011606
_journal_volume 46
_journal_year 2007
_chemical_formula_moiety 'C18 H25 Cs F2 N2 O5 S '
_chemical_formula_sum 'C18 H25 Cs F2 N2 O5 S'
_chemical_formula_weight 552.37
_space_group_IT_number 14
_symmetry_cell_setting monoclinic
_symmetry_Int_Tables_number 14
_symmetry_space_group_name_Hall '-P 2yn'
_symmetry_space_group_name_H-M 'P 1 21/n 1'
_cell_angle_alpha 90.0000
_cell_angle_beta 94.51(8)
_cell_angle_gamma 90.0000
_cell_formula_units_Z 4
_cell_length_a 8.954(13)
_cell_length_b 18.300(15)
_cell_length_c 13.945(11)
_cell_measurement_reflns_used 25
_cell_measurement_temperature 296.1
_cell_measurement_theta_max 12.3
_cell_measurement_theta_min 10.2
_cell_volume 2278(4)
_computing_cell_refinement 'MSC/AFC Diffractometer Control'
_computing_data_collection 'MSC/AFC Diffractometer Control'
_computing_data_reduction CrystalStructure
_computing_publication_material 'CrystalStructure 3.8'
_computing_structure_refinement CRYSTALS
_computing_structure_solution 'DIRDIF99 (PATTY)'
_diffrn_measured_fraction_theta_full 0.867
_diffrn_measured_fraction_theta_max 0.867
_diffrn_measurement_device_type 'Rigaku AFC5S'
_diffrn_measurement_method \w-2\q
_diffrn_radiation_type 'Mo K\a'
_diffrn_radiation_wavelength 0.71069
_diffrn_reflns_av_R_equivalents 0.044
_diffrn_reflns_limit_h_max 10
_diffrn_reflns_limit_h_min 0
_diffrn_reflns_limit_k_max 23
_diffrn_reflns_limit_k_min 0
_diffrn_reflns_limit_l_max 18
_diffrn_reflns_limit_l_min -18
_diffrn_reflns_number 4874
_diffrn_reflns_theta_full 27.50
_diffrn_reflns_theta_max 27.50
_diffrn_standards_decay_% -6.57
_diffrn_standards_interval_count 150
_diffrn_standards_number 3
_exptl_absorpt_coefficient_mu 1.763
_exptl_absorpt_correction_T_max 0.703
_exptl_absorpt_correction_T_min 0.608
_exptl_absorpt_correction_type psi-scan
_exptl_absorpt_process_details '(North, Phillips & Mathews, 1968)'
_exptl_crystal_colour colorless
_exptl_crystal_density_diffrn 1.610
_exptl_crystal_density_method 'not measured'
_exptl_crystal_description prismatic
_exptl_crystal_F_000 1104.00
_exptl_crystal_size_max 0.30
_exptl_crystal_size_mid 0.30
_exptl_crystal_size_min 0.20
_refine_diff_density_max 1.16
_refine_diff_density_min -1.26
_refine_ls_extinction_method none
_refine_ls_goodness_of_fit_ref 1.135
_refine_ls_hydrogen_treatment noref
_refine_ls_number_parameters 262
_refine_ls_number_reflns 1661
_refine_ls_R_factor_gt 0.0583
_refine_ls_shift/su_max 0.0010
_refine_ls_structure_factor_coef F
_refine_ls_weighting_details 'w = 1.0'
_refine_ls_weighting_scheme unit
_refine_ls_wR_factor_ref 0.1663
_reflns_number_gt 1682
_reflns_number_total 4548
_reflns_threshold_expression F^2^>2.0\s(F^2^)
_cod_data_source_file ic7011606-file002.cif
_cod_data_source_block haba66/aza15FCsSCN
_cod_original_formula_sum 'C18 H25 Cs F2 N2 O5 S '
_cod_database_code 4339475

loop_
_symmetry_equiv_pos_site_id
_symmetry_equiv_pos_as_xyz
1 +X,+Y,+Z
2 1/2-X,1/2+Y,1/2-Z
3 -X,-Y,-Z
4 1/2+X,1/2-Y,1/2+Z

loop_
_atom_site_label
_atom_site_type_symbol
_atom_site_fract_x
_atom_site_fract_y
_atom_site_fract_z
_atom_site_U_iso_or_equiv
_atom_site_adp_type
_atom_site_occupancy
_atom_site_symmetry_multiplicity
_atom_site_calc_flag
_atom_site_refinement_flags
Cs(1) Cs 1.06663(6) 0.11716(4) 1.39186(4) 0.1020(2) Uani 1.00 1 d .
S(1) S 0.8323(4) -0.04154(17) 1.3704(2) 0.1259(12) Uani 1.00 1 d .
F(1) F 0.3929(5) 0.3064(3) 1.0571(4) 0.109(2) Uani 1.00 1 d .
F(2) F 0.4350(7) 0.0715(3) 0.9388(5) 0.146(2) Uani 1.00 1 d .
O(1) O 1.1631(10) 0.2530(5) 1.2782(6) 0.171(4) Uani 1.00 1 d .
O(2) O 1.3676(7) 0.1942(4) 1.4210(5) 0.103(2) Uani 1.00 1 d .
O(3) O 1.3665(8) 0.0426(4) 1.3746(5) 0.116(2) Uani 1.00 1 d .
O(4) O 1.1790(8) 0.0551(5) 1.1995(6) 0.129(3) Uani 1.00 1 d .
O(5) O 0.2899(6) 0.2059(3) 0.9294(4) 0.098(2) Uani 1.00 1 d .
N(1) N 0.9337(8) 0.1597(5) 1.1784(5) 0.090(2) Uani 1.00 1 d .
N(2) N 0.8266(13) -0.1142(6) 1.1990(8) 0.148(4) Uani 1.00 1 d .
C(1) C 0.9612(14) 0.2331(10) 1.1566(10) 0.176(6) Uani 1.00 1 d .
C(2) C 1.0727(19) 0.2708(6) 1.2099(11) 0.158(6) Uani 1.00 1 d .
C(3) C 1.2898(17) 0.2857(6) 1.3204(13) 0.174(6) Uani 1.00 1 d .
C(4) C 1.3958(15) 0.2534(10) 1.3671(11) 0.171(6) Uani 1.00 1 d .
C(5) C 1.4883(16) 0.1498(11) 1.4308(15) 0.203(8) Uani 1.00 1 d .
C(6) C 1.4908(15) 0.0847(9) 1.4095(13) 0.164(6) Uani 1.00 1 d .
C(7) C 1.3812(16) 0.0012(10) 1.2953(15) 0.205(8) Uani 1.00 1 d .
C(8) C 1.287(2) 0.0077(7) 1.2161(10) 0.168(7) Uani 1.00 1 d .
C(9) C 1.086(2) 0.0616(7) 1.1238(9) 0.157(6) Uani 1.00 1 d .
C(10) C 0.9778(15) 0.1083(12) 1.1067(8) 0.188(7) Uani 1.00 1 d .
C(11) C 0.7818(9) 0.1479(4) 1.2047(5) 0.080(2) Uani 1.00 1 d .
C(12) C 0.6531(9) 0.1649(5) 1.1302(5) 0.070(2) Uani 1.00 1 d .
C(13) C 0.5846(10) 0.2305(5) 1.1261(6) 0.078(3) Uani 1.00 1 d .
C(14) C 0.4643(10) 0.2417(5) 1.0600(7) 0.077(3) Uani 1.00 1 d .
C(15) C 0.4113(10) 0.1907(5) 0.9948(6) 0.075(3) Uani 1.00 1 d .
C(16) C 0.4852(11) 0.1255(5) 1.0010(7) 0.086(3) Uani 1.00 1 d .
C(17) C 0.6033(9) 0.1108(4) 1.0684(6) 0.080(3) Uani 1.00 1 d .
C(18) C 0.8266(10) -0.0848(5) 1.2723(8) 0.091(3) Uani 1.00 1 d .
H(1) H 0.8917 0.0757 1.0920 0.215 Uiso 1.00 1 c R
H(2) H 0.9975 0.1325 1.0502 0.215 Uiso 1.00 1 c R
H(3) H 1.1592 0.0710 1.0758 0.184 Uiso 1.00 1 c R
H(4) H 1.0521 0.0127 1.1128 0.184 Uiso 1.00 1 c R
H(5) H 1.2503 -0.0412 1.2061 0.201 Uiso 1.00 1 c R
H(6) H 1.3556 0.0153 1.1631 0.201 Uiso 1.00 1 c R
H(7) H 1.4797 0.0133 1.2700 0.230 Uiso 1.00 1 c R
H(8) H 1.3820 -0.0484 1.3088 0.230 Uiso 1.00 1 c R
H(9) H 1.5317 0.0580 1.4641 0.194 Uiso 1.00 1 c R
H(10) H 1.5621 0.0783 1.3594 0.194 Uiso 1.00 1 c R
H(11) H 1.5642 0.1700 1.3918 0.243 Uiso 1.00 1 c R
H(12) H 1.5255 0.1498 1.4950 0.243 Uiso 1.00 1 c R
H(13) H 1.4520 0.2910 1.4046 0.217 Uiso 1.00 1 c R
H(14) H 1.4667 0.2405 1.3165 0.217 Uiso 1.00 1 c R
H(15) H 1.3315 0.3141 1.2672 0.203 Uiso 1.00 1 c R
H(16) H 1.2561 0.3225 1.3630 0.203 Uiso 1.00 1 c R
H(17) H 1.0301 0.3174 1.2255 0.186 Uiso 1.00 1 c R
H(18) H 1.1382 0.2835 1.1560 0.186 Uiso 1.00 1 c R
H(19) H 0.9700 0.2421 1.0908 0.206 Uiso 1.00 1 c R
H(20) H 0.8683 0.2635 1.1714 0.206 Uiso 1.00 1 c R
H(21) H 0.7742 0.0972 1.2234 0.098 Uiso 1.00 1 c R
H(22) H 0.7671 0.1767 1.2616 0.098 Uiso 1.00 1 c R
H(23) H 0.6500 0.0609 1.0724 0.099 Uiso 1.00 1 c R
H(24) H 0.6222 0.2700 1.1708 0.098 Uiso 1.00 1 c R
H(25) H 0.2212 0.1512 0.9406 0.129 Uiso 1.00 1 c R

loop_
_atom_site_aniso_label
_atom_site_aniso_U_11
_atom_site_aniso_U_22
_atom_site_aniso_U_33
_atom_site_aniso_U_12
_atom_site_aniso_U_13
_atom_site_aniso_U_23
Cs(1) 0.0796(4) 0.1559(6) 0.0709(3) -0.0094(4) 0.0074(2) 0.0083(4)
S(1) 0.158(2) 0.123(2) 0.096(2) 0.017(2) 0.0075(18) 0.0114(19)
F(1) 0.104(3) 0.089(4) 0.131(4) 0.015(3) -0.006(3) -0.009(3)
F(2) 0.140(5) 0.100(4) 0.185(6) 0.028(3) -0.066(4) -0.050(4)
O(1) 0.140(7) 0.189(9) 0.171(8) -0.069(6) -0.076(6) 0.085(7)
O(2) 0.081(4) 0.120(5) 0.104(5) 0.001(4) -0.013(3) -0.007(4)
O(3) 0.101(5) 0.118(6) 0.126(5) 0.014(4) -0.003(4) -0.004(5)
O(4) 0.082(4) 0.195(9) 0.109(6) 0.021(5) -0.008(4) -0.041(6)
O(5) 0.082(4) 0.098(4) 0.110(4) 0.013(3) -0.014(3) 0.004(3)
N(1) 0.075(5) 0.119(6) 0.077(5) -0.010(4) 0.004(4) 0.016(5)
N(2) 0.167(9) 0.155(9) 0.115(7) 0.006(7) -0.037(7) 0.004(7)
C(1) 0.118(10) 0.247(18) 0.154(12) -0.087(11) -0.054(8) 0.095(12)
C(2) 0.211(16) 0.081(9) 0.175(14) 0.031(10) -0.030(12) 0.005(9)
C(3) 0.144(12) 0.095(9) 0.269(19) -0.033(9) -0.070(13) 0.028(10)
C(4) 0.113(10) 0.221(17) 0.168(13) -0.060(11) -0.057(9) 0.075(12)
C(5) 0.091(10) 0.181(15) 0.33(2) 0.015(12) -0.042(12) -0.108(17)
C(6) 0.089(9) 0.155(13) 0.239(17) 0.012(11) -0.048(10) -0.018(12)
C(7) 0.117(11) 0.28(2) 0.206(17) 0.083(12) -0.035(11) -0.120(17)
C(8) 0.26(2) 0.124(11) 0.120(10) 0.059(12) -0.013(11) -0.029(8)
C(9) 0.240(18) 0.114(10) 0.109(10) 0.018(10) -0.039(12) -0.032(8)
C(10) 0.133(10) 0.36(2) 0.069(7) 0.086(13) -0.012(7) -0.067(12)
C(11) 0.078(6) 0.096(6) 0.066(5) -0.009(5) 0.006(4) -0.002(4)
C(12) 0.060(5) 0.081(6) 0.070(5) -0.016(5) 0.004(4) 0.009(5)
C(13) 0.075(6) 0.078(7) 0.080(6) 0.017(5) -0.002(4) -0.005(5)
C(14) 0.094(7) 0.047(6) 0.092(7) 0.019(5) 0.030(5) 0.001(5)
C(15) 0.082(6) 0.064(6) 0.081(6) 0.003(5) 0.010(5) 0.002(5)
C(16) 0.108(7) 0.051(6) 0.098(6) -0.013(6) -0.007(5) -0.024(5)
C(17) 0.073(5) 0.069(6) 0.096(6) 0.009(5) -0.007(5) 0.001(5)
C(18) 0.078(6) 0.097(8) 0.094(7) -0.004(5) -0.015(5) 0.024(6)

loop_
_atom_type_symbol
_atom_type_description
_atom_type_scat_dispersion_real
_atom_type_scat_dispersion_imag
_atom_type_scat_source
C C 0.003 0.002
;
International Tables for Crystallography
(1992, Vol. C, Tables 4.2.6.8 and 6.1.1.4)
;
H H 0.000 0.000
;
International Tables for Crystallography
(1992, Vol. C, Table 6.1.1.4)
;
N N 0.006 0.003
;
International Tables for Crystallography
(1992, Vol. C, Tables 4.2.6.8 and 6.1.1.4)
;
O O 0.011 0.006
;
International Tables for Crystallography
(1992, Vol. C, Tables 4.2.6.8 and 6.1.1.4)
;
F F 0.017 0.010
;
International Tables for Crystallography
(1992, Vol. C, Tables 4.2.6.8 and 6.1.1.4)
;
S S 0.125 0.123
;
International Tables for Crystallography
(1992, Vol. C, Tables 4.2.6.8 and 6.1.1.4)
;
Cs Cs -0.368 2.119
;
International Tables for Crystallography
(1992, Vol. C, Tables 4.2.6.8 and 6.1.1.4)
;

loop_
_geom_angle_atom_site_label_1
_geom_angle_atom_site_label_2
_geom_angle_atom_site_label_3
_geom_angle
_geom_angle_publ_flag
_geom_angle_site_symmetry_1
_geom_angle_site_symmetry_3
S(1) Cs(1) F(1) 95.73(11) yes . 4_555
S(1) Cs(1) O(1) 142.25(17) yes . .
S(1) Cs(1) O(2) 153.44(16) yes . .
S(1) Cs(1) O(3) 98.31(15) yes . .
S(1) Cs(1) O(4) 82.00(17) yes . .
S(1) Cs(1) N(1) 86.97(16) yes . .
S(1) Cs(1) C(11) 71.62(15) yes . .
F(1) Cs(1) O(1) 100.8(2) yes 4_555 .
F(1) Cs(1) O(2) 100.20(17) yes 4_555 .
F(1) Cs(1) O(3) 137.36(18) yes 4_555 .
F(1) Cs(1) O(4) 167.48(17) yes 4_555 .
F(1) Cs(1) N(1) 113.28(17) yes 4_555 .
F(1) Cs(1) C(11) 95.63(16) yes 4_555 .
O(1) Cs(1) O(2) 54.4(2) yes . .
O(1) Cs(1) O(3) 92.1(2) yes . .
O(1) Cs(1) O(4) 74.6(2) yes . .
O(1) Cs(1) N(1) 55.3(2) yes . .
O(1) Cs(1) C(11) 73.2(2) yes . .
O(2) Cs(1) O(3) 55.9(2) yes . .
O(2) Cs(1) O(4) 86.7(2) yes . .
O(2) Cs(1) N(1) 105.74(19) yes . .
O(2) Cs(1) C(11) 127.09(19) yes . .
O(3) Cs(1) O(4) 55.1(2) yes . .
O(3) Cs(1) N(1) 107.5(2) yes . .
O(3) Cs(1) C(11) 127.0(2) yes . .
O(4) Cs(1) N(1) 54.4(2) yes . .
O(4) Cs(1) C(11) 71.94(19) yes . .
N(1) Cs(1) C(11) 24.17(19) yes . .
Cs(1) S(1) C(18) 117.3(4) yes . .
Cs(1) F(1) C(14) 98.6(5) yes 4_454 .
Cs(1) O(1) C(2) 114.1(8) yes . .
Cs(1) O(1) C(3) 112.6(8) yes . .
C(2) O(1) C(3) 132.9(11) yes . .
Cs(1) O(2) C(4) 119.9(6) yes . .
Cs(1) O(2) C(5) 115.4(9) yes . .
C(4) O(2) C(5) 110.8(11) yes . .
Cs(1) O(3) C(6) 113.9(7) yes . .
Cs(1) O(3) C(7) 117.3(7) yes . .
C(6) O(3) C(7) 117.5(11) yes . .
Cs(1) O(4) C(8) 111.8(7) yes . .
Cs(1) O(4) C(9) 115.7(9) yes . .
C(8) O(4) C(9) 128.6(11) yes . .
Cs(1) N(1) C(1) 111.9(7) yes . .
Cs(1) N(1) C(10) 112.3(7) yes . .
Cs(1) N(1) C(11) 90.9(4) yes . .
C(1) N(1) C(10) 114.2(11) yes . .
C(1) N(1) C(11) 112.4(8) yes . .
C(10) N(1) C(11) 112.9(9) yes . .
N(1) C(1) C(2) 119.6(12) yes . .
O(1) C(2) C(1) 132.9(13) yes . .
O(1) C(3) C(4) 125.6(13) yes . .
O(2) C(4) C(3) 119.9(13) yes . .
O(2) C(5) C(6) 126.1(15) yes . .
O(3) C(6) C(5) 125.8(13) yes . .
O(3) C(7) C(8) 121.9(14) yes . .
O(4) C(8) C(7) 127.8(14) yes . .
O(4) C(9) C(10) 129.1(13) yes . .
N(1) C(10) C(9) 122.7(10) yes . .
Cs(1) C(11) N(1) 65.0(4) yes . .
Cs(1) C(11) C(12) 175.4(5) yes . .
N(1) C(11) C(12) 118.0(7) yes . .
C(11) C(12) C(13) 121.9(8) yes . .
C(11) C(12) C(17) 118.4(8) yes . .
C(13) C(12) C(17) 119.7(7) yes . .
C(12) C(13) C(14) 119.4(8) yes . .
F(1) C(14) C(13) 119.7(8) yes . .
F(1) C(14) C(15) 116.3(8) yes . .
C(13) C(14) C(15) 124.0(9) yes . .
O(5) C(15) C(14) 121.0(9) yes . .
O(5) C(15) C(16) 124.5(8) yes . .
C(14) C(15) C(16) 114.6(8) yes . .
F(2) C(16) C(15) 117.3(8) yes . .
F(2) C(16) C(17) 119.1(8) yes . .
C(15) C(16) C(17) 123.6(8) yes . .
C(12) C(17) C(16) 118.8(8) yes . .
S(1) C(18) N(2) 177.0(10) yes . .
C(15) O(5) H(25) 97.6 no . .
N(1) C(1) H(19) 114.1 no . .
N(1) C(1) H(20) 108.3 no . .
C(2) C(1) H(19) 108.9 no . .
C(2) C(1) H(20) 100.5 no . .
H(19) C(1) H(20) 103.3 no . .
O(1) C(2) H(17) 107.6 no . .
O(1) C(2) H(18) 104.3 no . .
C(1) C(2) H(17) 106.3 no . .
C(1) C(2) H(18) 98.7 no . .
H(17) C(2) H(18) 103.0 no . .
O(1) C(3) H(15) 104.6 no . .
O(1) C(3) H(16) 106.3 no . .
C(4) C(3) H(15) 108.5 no . .
C(4) C(3) H(16) 105.7 no . .
H(15) C(3) H(16) 104.4 no . .
O(2) C(4) H(13) 112.0 no . .
O(2) C(4) H(14) 110.8 no . .
C(3) C(4) H(13) 106.4 no . .
C(3) C(4) H(14) 103.8 no . .
H(13) C(4) H(14) 102.3 no . .
O(2) C(5) H(11) 107.6 no . .
O(2) C(5) H(12) 108.7 no . .
C(6) C(5) H(11) 101.8 no . .
C(6) C(5) H(12) 102.8 no . .
H(11) C(5) H(12) 108.9 no . .
O(3) C(6) H(9) 103.8 no . .
O(3) C(6) H(10) 103.2 no . .
C(5) C(6) H(9) 108.4 no . .
C(5) C(6) H(10) 108.1 no . .
H(9) C(6) H(10) 105.9 no . .
O(3) C(7) H(7) 108.0 no . .
O(3) C(7) H(8) 112.5 no . .
C(8) C(7) H(7) 101.6 no . .
C(8) C(7) H(8) 104.4 no . .
H(7) C(7) H(8) 107.2 no . .
O(4) C(8) H(5) 110.4 no . .
O(4) C(8) H(6) 105.3 no . .
C(7) C(8) H(5) 102.9 no . .
C(7) C(8) H(6) 103.9 no . .
H(5) C(8) H(6) 104.1 no . .
O(4) C(9) H(3) 98.7 no . .
O(4) C(9) H(4) 102.8 no . .
C(10) C(9) H(3) 106.6 no . .
C(10) C(9) H(4) 111.3 no . .
H(3) C(9) H(4) 106.0 no . .
N(1) C(10) H(1) 106.6 no . .
N(1) C(10) H(2) 110.7 no . .
C(9) C(10) H(1) 101.5 no . .
C(9) C(10) H(2) 106.2 no . .
H(1) C(10) H(2) 108.0 no . .
Cs(1) C(11) H(21) 73.3 no . .
Cs(1) C(11) H(22) 67.7 no . .
N(1) C(11) H(21) 107.4 no . .
N(1) C(11) H(22) 108.5 no . .
C(12) C(11) H(21) 108.3 no . .
C(12) C(11) H(22) 107.6 no . .
H(21) C(11) H(22) 106.5 no . .
C(12) C(13) H(24) 119.3 no . .
C(14) C(13) H(24) 121.3 no . .
C(12) C(17) H(23) 120.8 no . .
C(16) C(17) H(23) 120.4 no . .

loop_
_geom_bond_atom_site_label_1
_geom_bond_atom_site_label_2
_geom_bond_distance
_geom_bond_publ_flag
_geom_bond_site_symmetry_2
Cs(1) S(1) 3.582(3) yes .
Cs(1) F(1) 3.202(5) yes 4_555
Cs(1) O(1) 3.107(9) yes .
Cs(1) O(2) 3.040(7) yes .
Cs(1) O(3) 3.038(7) yes .
Cs(1) O(4) 3.150(8) yes .
Cs(1) N(1) 3.214(7) yes .
Cs(1) C(11) 3.547(8) yes .
S(1) C(18) 1.578(11) yes .
F(1) C(14) 1.345(11) yes .
F(2) C(16) 1.367(11) yes .
O(1) C(2) 1.244(18) yes .
O(1) C(3) 1.373(17) yes .
O(2) C(4) 1.354(19) yes .
O(2) C(5) 1.350(18) yes .
O(3) C(6) 1.409(17) yes .
O(3) C(7) 1.36(2) yes .
O(4) C(8) 1.31(2) yes .
O(4) C(9) 1.298(17) yes .
O(5) C(15) 1.391(10) yes .
N(1) C(1) 1.40(2) yes .
N(1) C(10) 1.450(19) yes .
N(1) C(11) 1.452(11) yes .
N(2) C(18) 1.155(16) yes .
C(1) C(2) 1.38(2) yes .
C(3) C(4) 1.26(2) yes .
C(5) C(6) 1.23(2) yes .
C(7) C(8) 1.34(2) yes .
C(9) C(10) 1.30(2) yes .
C(11) C(12) 1.523(11) yes .
C(12) C(13) 1.348(13) yes .
C(12) C(17) 1.364(12) yes .
C(13) C(14) 1.377(12) yes .
C(14) C(15) 1.361(13) yes .
C(15) C(16) 1.364(14) yes .
C(16) C(17) 1.385(12) yes .
O(5) H(25) 1.192 no .
C(1) H(19) 0.942 no .
C(1) H(20) 1.035 no .
C(2) H(17) 0.966 no .
C(2) H(18) 1.015 no .
C(3) H(15) 1.001 no .
C(3) H(16) 0.962 no .
C(4) H(13) 0.979 no .
C(4) H(14) 1.013 no .
C(5) H(11) 0.977 no .
C(5) H(12) 0.930 no .
C(6) H(9) 0.954 no .
C(6) H(10) 0.989 no .
C(7) H(7) 1.001 no .
C(7) H(8) 0.925 no .
C(8) H(5) 0.962 no .
C(8) H(6) 1.005 no .
C(9) H(3) 0.988 no .
C(9) H(4) 0.955 no .
C(10) H(1) 0.985 no .
C(10) H(2) 0.932 no .
C(11) H(21) 0.968 no .
C(11) H(22) 0.969 no .
C(13) H(24) 0.996 no .
C(17) H(23) 1.003 no .

loop_
_geom_contact_atom_site_label_1
_geom_contact_atom_site_label_2
_geom_contact_distance
_geom_contact_site_symmetry_2
F(2) F(2) 3.287(8) 3_657
F(2) N(2) 3.014(12) 3_657
F(2) C(17) 3.355(10) 3_657
O(5) N(2) 2.611(12) 3_657
N(2) F(2) 3.014(12) 3_657
N(2) O(5) 2.611(12) 3_657
N(2) C(15) 3.592(14) 3_657
C(15) N(2) 3.592(14) 3_657
C(17) F(2) 3.355(10) 3_657
S(1) H(7) 3.499 1_455
S(1) H(9) 3.582 1_455
S(1) H(10) 3.261 1_455
S(1) H(24) 3.525 2_647
F(1) H(12) 3.430 4_354
F(1) H(15) 3.026 1_455
F(1) H(18) 2.788 1_455
F(2) H(3) 3.238 1_455
F(2) H(6) 3.420 1_455
F(2) H(6) 2.911 3_757
F(2) H(7) 3.438 3_757
F(2) H(23) 2.542 3_657
O(3) H(9) 2.993 3_858
O(5) H(2) 3.492 1_455
O(5) H(3) 3.464 1_455
O(5) H(11) 3.059 4_354
O(5) H(13) 3.019 4_354
O(5) H(14) 3.332 4_354
N(2) H(13) 3.079 2_747
N(2) H(14) 3.257 2_747
N(2) H(15) 3.331 2_747
N(2) H(20) 3.437 2_647
N(2) H(24) 2.804 2_647
N(2) H(25) 2.073 3_657
C(2) H(8) 3.347 2_757
C(3) H(5) 3.206 2_757
C(4) H(24) 3.545 1_655
C(4) H(25) 3.482 4_655
C(6) H(9) 3.167 3_858
C(7) H(9) 3.553 3_858
C(7) H(17) 3.473 2_747
C(8) H(16) 3.577 2_747
C(9) H(25) 3.341 1_655
C(10) H(25) 3.395 1_655
C(11) H(10) 3.289 1_455
C(11) H(11) 3.400 1_455
C(12) H(14) 3.483 1_455
C(13) H(14) 2.939 1_455
C(13) H(15) 3.471 1_455
C(14) H(14) 3.575 1_455
C(14) H(15) 3.472 1_455
C(14) H(18) 3.394 1_455
C(15) H(3) 3.401 1_455
C(16) H(3) 3.328 1_455
C(16) H(6) 3.307 1_455
C(17) H(6) 3.190 1_455
C(17) H(7) 3.577 1_455
C(18) H(7) 3.586 1_455
C(18) H(20) 3.404 2_647
C(18) H(24) 2.800 2_647
C(18) H(25) 3.204 3_657
H(1) H(3) 3.567 3_757
H(1) H(4) 3.354 3_757
H(2) O(5) 3.492 1_655
H(2) H(4) 3.502 3_757
H(2) H(25) 2.637 1_655
H(3) F(2) 3.238 1_655
H(3) O(5) 3.464 1_655
H(3) C(15) 3.401 1_655
H(3) C(16) 3.328 1_655
H(3) H(1) 3.567 3_757
H(3) H(4) 3.472 3_757
H(3) H(25) 2.486 1_655
H(4) H(1) 3.354 3_757
H(4) H(2) 3.502 3_757
H(4) H(3) 3.472 3_757
H(4) H(4) 3.243 3_757
H(5) C(3) 3.206 2_747
H(5) H(15) 2.781 2_747
H(5) H(16) 2.673 2_747
H(5) H(17) 3.344 2_747
H(6) F(2) 3.420 1_655
H(6) F(2) 2.911 3_757
H(6) C(16) 3.307 1_655
H(6) C(17) 3.190 1_655
H(6) H(23) 3.126 1_655
H(6) H(23) 3.564 3_757
H(7) S(1) 3.499 1_655
H(7) F(2) 3.438 3_757
H(7) C(17) 3.577 1_655
H(7) C(18) 3.586 1_655
H(7) H(17) 3.588 2_747
H(7) H(21) 3.163 1_655
H(7) H(23) 3.367 1_655
H(8) C(2) 3.347 2_747
H(8) H(9) 3.205 3_858
H(8) H(12) 3.356 3_858
H(8) H(15) 3.286 2_747
H(8) H(16) 3.520 2_747
H(8) H(17) 2.635 2_747
H(8) H(18) 3.123 2_747
H(9) S(1) 3.582 1_655
H(9) O(3) 2.993 3_858
H(9) C(6) 3.167 3_858
H(9) C(7) 3.553 3_858
H(9) H(8) 3.205 3_858
H(9) H(9) 2.434 3_858
H(10) S(1) 3.261 1_655
H(10) C(11) 3.289 1_655
H(10) H(21) 2.809 1_655
H(10) H(22) 2.977 1_655
H(11) O(5) 3.059 4_655
H(11) C(11) 3.400 1_655
H(11) H(21) 3.393 1_655
H(11) H(22) 2.670 1_655
H(12) F(1) 3.430 4_655
H(12) H(8) 3.356 3_858
H(13) O(5) 3.019 4_655
H(13) N(2) 3.079 2_757
H(13) H(25) 2.645 4_655
H(14) O(5) 3.332 4_655
H(14) N(2) 3.257 2_757
H(14) C(12) 3.483 1_655
H(14) C(13) 2.939 1_655
H(14) C(14) 3.575 1_655
H(14) H(22) 3.083 1_655
H(14) H(24) 2.609 1_655
H(14) H(25) 3.391 4_655
H(15) F(1) 3.026 1_655
H(15) N(2) 3.331 2_757
H(15) C(13) 3.471 1_655
H(15) C(14) 3.472 1_655
H(15) H(5) 2.781 2_757
H(15) H(8) 3.286 2_757
H(15) H(24) 3.128 1_655
H(16) C(8) 3.577 2_757
H(16) H(5) 2.673 2_757
H(16) H(8) 3.520 2_757
H(17) C(7) 3.473 2_757
H(17) H(5) 3.344 2_757
H(17) H(7) 3.588 2_757
H(17) H(8) 2.635 2_757
H(18) F(1) 2.788 1_655
H(18) C(14) 3.394 1_655
H(18) H(8) 3.123 2_757
H(20) N(2) 3.437 2_657
H(20) C(18) 3.404 2_657
H(21) H(7) 3.163 1_455
H(21) H(10) 2.809 1_455
H(21) H(11) 3.393 1_455
H(22) H(10) 2.977 1_455
H(22) H(11) 2.670 1_455
H(22) H(14) 3.083 1_455
H(23) F(2) 2.542 3_657
H(23) H(6) 3.126 1_455
H(23) H(6) 3.564 3_757
H(23) H(7) 3.367 1_455
H(24) S(1) 3.525 2_657
H(24) N(2) 2.804 2_657
H(24) C(4) 3.545 1_455
H(24) C(18) 2.800 2_657
H(24) H(14) 2.609 1_455
H(24) H(15) 3.128 1_455
H(25) N(2) 2.073 3_657
H(25) C(4) 3.482 4_354
H(25) C(9) 3.341 1_455
H(25) C(10) 3.395 1_455
H(25) C(18) 3.204 3_657
H(25) H(2) 2.637 1_455
H(25) H(3) 2.486 1_455
H(25) H(13) 2.645 4_354
H(25) H(14) 3.391 4_354

loop_
_geom_torsion_atom_site_label_1
_geom_torsion_atom_site_label_2
_geom_torsion_atom_site_label_3
_geom_torsion_atom_site_label_4
_geom_torsion
_geom_torsion_site_symmetry_1
_geom_torsion_site_symmetry_3
_geom_torsion_site_symmetry_4
S(1) Cs(1) F(1) C(14) -172.6(4) . 4_555 4_555
F(1) Cs(1) S(1) C(18) 156.8(4) 4_555 . .
S(1) Cs(1) O(1) C(2) 22.0(11) . . .
S(1) Cs(1) O(1) C(3) -164.4(7) . . .
O(1) Cs(1) S(1) C(18) 40.8(5) . . .
S(1) Cs(1) O(2) C(4) 138.4(9) . . .
S(1) Cs(1) O(2) C(5) 1.8(12) . . .
O(2) Cs(1) S(1) C(18) -76.4(5) . . .
S(1) Cs(1) O(3) C(6) -161.2(9) . . .
S(1) Cs(1) O(3) C(7) 55.8(10) . . .
O(3) Cs(1) S(1) C(18) -63.6(4) . . .
S(1) Cs(1) O(4) C(8) -86.9(9) . . .
S(1) Cs(1) O(4) C(9) 72.5(9) . . .
O(4) Cs(1) S(1) C(18) -10.8(4) . . .
S(1) Cs(1) N(1) C(1) 163.8(7) . . .
S(1) Cs(1) N(1) C(10) -66.1(8) . . .
S(1) Cs(1) N(1) C(11) 49.2(5) . . .
N(1) Cs(1) S(1) C(18) 43.7(4) . . .
S(1) Cs(1) C(11) N(1) -127.2(5) . . .
S(1) Cs(1) C(11) C(12) 102(7) . . .
C(11) Cs(1) S(1) C(18) 62.8(4) . . .
F(1) Cs(1) O(1) C(2) -92.4(9) 4_555 . .
F(1) Cs(1) O(1) C(3) 81.2(8) 4_555 . .
O(1) Cs(1) F(1) C(14) -26.6(5) . 4_555 4_555
F(1) Cs(1) O(2) C(4) -95.7(9) 4_555 . .
F(1) Cs(1) O(2) C(5) 127.8(10) 4_555 . .
O(2) Cs(1) F(1) C(14) 28.8(5) . 4_555 4_555
F(1) Cs(1) O(3) C(6) -53.2(9) 4_555 . .
F(1) Cs(1) O(3) C(7) 163.7(10) 4_555 . .
O(3) Cs(1) F(1) C(14) 78.6(5) . 4_555 4_555
F(1) Cs(1) O(4) C(8) -167.2(10) 4_555 . .
F(1) Cs(1) O(4) C(9) -7.8(16) 4_555 . .
O(4) Cs(1) F(1) C(14) -93.7(10) . 4_555 4_555
F(1) Cs(1) N(1) C(1) 68.9(7) 4_555 . .
F(1) Cs(1) N(1) C(10) -161.1(8) 4_555 . .
F(1) Cs(1) N(1) C(11) -45.7(5) 4_555 . .
N(1) Cs(1) F(1) C(14) -83.4(5) . 4_555 4_555
F(1) Cs(1) C(11) N(1) 138.6(5) 4_555 . .
F(1) Cs(1) C(11) C(12) 8(7) 4_555 . .
C(11) Cs(1) F(1) C(14) -100.5(4) . 4_555 4_555
O(1) Cs(1) O(2) C(4) 0.4(9) . . .
O(1) Cs(1) O(2) C(5) -136.2(11) . . .
O(2) Cs(1) O(1) C(2) 172.8(10) . . .
O(2) Cs(1) O(1) C(3) -13.6(8) . . .
O(1) Cs(1) O(3) C(6) 55.2(9) . . .
O(1) Cs(1) O(3) C(7) -87.8(10) . . .
O(3) Cs(1) O(1) C(2) 128.5(9) . . .
O(3) Cs(1) O(1) C(3) -57.9(8) . . .
O(1) Cs(1) O(4) C(8) 123.0(10) . . .
O(1) Cs(1) O(4) C(9) -77.6(9) . . .
O(4) Cs(1) O(1) C(2) 75.7(9) . . .
O(4) Cs(1) O(1) C(3) -110.7(9) . . .
O(1) Cs(1) N(1) C(1) -18.3(7) . . .
O(1) Cs(1) N(1) C(10) 111.8(8) . . .
O(1) Cs(1) N(1) C(11) -132.9(6) . . .
N(1) Cs(1) O(1) C(2) 18.6(9) . . .
N(1) Cs(1) O(1) C(3) -167.9(9) . . .
O(1) Cs(1) C(11) N(1) 39.0(5) . . .
O(1) Cs(1) C(11) C(12) -92(7) . . .
C(11) Cs(1) O(1) C(2) 0.3(8) . . .
C(11) Cs(1) O(1) C(3) 173.9(9) . . .
O(2) Cs(1) O(3) C(6) 11.9(8) . . .
O(2) Cs(1) O(3) C(7) -131.1(10) . . .
O(3) Cs(1) O(2) C(4) 123.0(9) . . .
O(3) Cs(1) O(2) C(5) -13.6(10) . . .
O(2) Cs(1) O(4) C(8) 69.0(10) . . .
O(2) Cs(1) O(4) C(9) -131.5(9) . . .
O(4) Cs(1) O(2) C(4) 73.8(9) . . .
O(4) Cs(1) O(2) C(5) -62.8(10) . . .
O(2) Cs(1) N(1) C(1) -39.8(7) . . .
O(2) Cs(1) N(1) C(10) 90.2(8) . . .
O(2) Cs(1) N(1) C(11) -154.5(5) . . .
N(1) Cs(1) O(2) C(4) 22.2(9) . . .
N(1) Cs(1) O(2) C(5) -114.3(10) . . .
O(2) Cs(1) C(11) N(1) 31.3(6) . . .
O(2) Cs(1) C(11) C(12) -100(7) . . .
C(11) Cs(1) O(2) C(4) 9.4(10) . . .
C(11) Cs(1) O(2) C(5) -127.1(10) . . .
O(3) Cs(1) O(4) C(8) 19.2(9) . . .
O(3) Cs(1) O(4) C(9) 178.6(10) . . .
O(4) Cs(1) O(3) C(6) 124.7(9) . . .
O(4) Cs(1) O(3) C(7) -18.3(10) . . .
O(3) Cs(1) N(1) C(1) -98.4(7) . . .
O(3) Cs(1) N(1) C(10) 31.7(8) . . .
O(3) Cs(1) N(1) C(11) 147.0(5) . . .
N(1) Cs(1) O(3) C(6) 109.4(9) . . .
N(1) Cs(1) O(3) C(7) -33.6(10) . . .
O(3) Cs(1) C(11) N(1) -40.6(6) . . .
O(3) Cs(1) C(11) C(12) -172(7) . . .
C(11) Cs(1) O(3) C(6) 125.6(9) . . .
C(11) Cs(1) O(3) C(7) -17.4(11) . . .
O(4) Cs(1) N(1) C(1) -113.8(7) . . .
O(4) Cs(1) N(1) C(10) 16.2(8) . . .
O(4) Cs(1) N(1) C(11) 131.5(6) . . .
N(1) Cs(1) O(4) C(8) -178.9(10) . . .
N(1) Cs(1) O(4) C(9) -19.5(8) . . .
O(4) Cs(1) C(11) N(1) -39.8(5) . . .
O(4) Cs(1) C(11) C(12) -171(7) . . .
C(11) Cs(1) O(4) C(8) -160.1(10) . . .
C(11) Cs(1) O(4) C(9) -0.7(9) . . .
N(1) Cs(1) C(11) C(12) -131(7) . . .
C(11) Cs(1) N(1) C(1) 114.6(9) . . .
C(11) Cs(1) N(1) C(10) -115.3(10) . . .
Cs(1) S(1) C(18) N(2) -1(19) . . .
Cs(1) F(1) C(14) C(13) 94.9(8) 4_454 . .
Cs(1) F(1) C(14) C(15) -84.6(8) 4_454 . .
Cs(1) O(1) C(2) C(1) -21(2) . . .
Cs(1) O(1) C(3) C(4) 32(2) . . .
C(2) O(1) C(3) C(4) -155.8(18) . . .
C(3) O(1) C(2) C(1) 166.8(17) . . .
Cs(1) O(2) C(4) C(3) 15(2) . . .
Cs(1) O(2) C(5) C(6) 16(2) . . .
C(4) O(2) C(5) C(6) -124(2) . . .
C(5) O(2) C(4) C(3) 153.4(16) . . .
Cs(1) O(3) C(6) C(5) -12(2) . . .
Cs(1) O(3) C(7) C(8) 18(2) . . .
C(6) O(3) C(7) C(8) -123.7(17) . . .
C(7) O(3) C(6) C(5) 131(2) . . .
Cs(1) O(4) C(8) C(7) -23(2) . . .
Cs(1) O(4) C(9) C(10) 24(2) . . .
C(8) O(4) C(9) C(10) 179.8(12) . . .
C(9) O(4) C(8) C(7) -179.0(17) . . .
Cs(1) N(1) C(1) C(2) 19.4(15) . . .
Cs(1) N(1) C(10) C(9) -15(2) . . .
Cs(1) N(1) C(11) C(12) 176.0(6) . . .
C(1) N(1) C(10) C(9) 113.5(18) . . .
C(10) N(1) C(1) C(2) -109.7(15) . . .
C(1) N(1) C(11) Cs(1) -114.2(8) . . .
C(1) N(1) C(11) C(12) 61.8(11) . . .
C(11) N(1) C(1) C(2) 120.0(13) . . .
C(10) N(1) C(11) Cs(1) 114.8(9) . . .
C(10) N(1) C(11) C(12) -69.2(12) . . .
C(11) N(1) C(10) C(9) -116.4(16) . . .
N(1) C(1) C(2) O(1) 1(2) . . .
O(1) C(3) C(4) O(2) -34(2) . . .
O(2) C(5) C(6) O(3) -3(3) . . .
O(3) C(7) C(8) O(4) 5(3) . . .
O(4) C(9) C(10) N(1) -6(3) . . .
Cs(1) C(11) C(12) C(13) 36(7) . . .
Cs(1) C(11) C(12) C(17) -141(7) . . .
N(1) C(11) C(12) C(13) -93.1(10) . . .
N(1) C(11) C(12) C(17) 89.4(10) . . .
C(11) C(12) C(13) C(14) -177.0(8) . . .
C(11) C(12) C(17) C(16) 179.3(8) . . .
C(13) C(12) C(17) C(16) 1.7(13) . . .
C(17) C(12) C(13) C(14) 0.5(13) . . .
C(12) C(13) C(14) F(1) 178.3(8) . . .
C(12) C(13) C(14) C(15) -2.3(15) . . .
F(1) C(14) C(15) O(5) 0.0(12) . . .
F(1) C(14) C(15) C(16) -179.0(8) . . .
C(13) C(14) C(15) O(5) -179.4(8) . . .
C(13) C(14) C(15) C(16) 1.5(14) . . .
O(5) C(15) C(16) F(2) -0.5(12) . . .
O(5) C(15) C(16) C(17) -178.1(8) . . .
C(14) C(15) C(16) F(2) 178.5(8) . . .
C(14) C(15) C(16) C(17) 0.9(15) . . .
F(2) C(16) C(17) C(12) 179.9(6) . . .
C(15) C(16) C(17) C(12) -2.5(15) . . .
